data_1552123
loop_
_publ_author_name
'Barik, Subrat Kumar'
'Chiu, Tzu-Hao'
'Liu, Yu-Chiao'
'Chiang, Ming-Hsi'
'Gam, Franck'
'Chantrenne, Isaac'
'Kahlal, Samia'
'Saillard, Jean-Yves'
'Liu, C. W.'

_publ_section_title
;
 Mono- and hexa-palladium doped silver nanoclusters stabilized by
 dithiolates.
;
_journal_issue 31
_journal_name_full Nanoscale
_journal_page_first 14581
_journal_page_last 14586
_journal_paper_doi 10.1039/c9nr05068j
_journal_volume 11
_journal_year 2019
_chemical_formula_sum 'C72 H168 Ag14 O24 P12 Pd6 S25'
_chemical_formula_weight 4739.77
_space_group_crystal_system triclinic
_space_group_IT_number 2
_space_group_name_Hall '-P 1'
_space_group_name_H-M_alt 'P -1'
_symmetry_space_group_name_Hall '-P 1'
_symmetry_space_group_name_H-M 'P -1'
_atom_sites_solution_hydrogens geom
_audit_creation_method SHELXL-2018/3
_audit_update_record
;
2019-04-23 deposited with the CCDC.    2019-07-21 downloaded from the CCDC.
;
_cell_angle_alpha 118.2870(10)
_cell_angle_beta 92.2040(10)
_cell_angle_gamma 105.1650(10)
_cell_formula_units_Z 1
_cell_length_a 14.5737(7)
_cell_length_b 17.0670(8)
_cell_length_c 17.2156(8)
_cell_measurement_reflns_used 9283
_cell_measurement_temperature 150(2)
_cell_measurement_theta_max 26.42
_cell_measurement_theta_min 2.36
_cell_volume 3572.3(3)
_computing_cell_refinement 'Bruker SAINT'
_computing_data_collection 'Bruker APEX2'
_computing_data_reduction 'Bruker SAINT'
_computing_molecular_graphics 'Bruker SHELXTL'
_computing_publication_material 'Bruker SHELXTL'
_computing_structure_refinement 'SHELXL-2018/3 (Sheldrick, 2018)'
_computing_structure_solution 'SHELXT 2014/5 (Sheldrick, 2014)'
_diffrn_ambient_temperature 150(2)
_diffrn_measured_fraction_theta_full 0.997
_diffrn_measured_fraction_theta_max 0.997
_diffrn_measurement_device_type 'Bruker APEX-II CCD'
_diffrn_measurement_method '\f and \w scans'
_diffrn_radiation_type MoK\a
_diffrn_radiation_wavelength 0.71073
_diffrn_reflns_av_R_equivalents 0.0167
_diffrn_reflns_av_unetI/netI 0.0215
_diffrn_reflns_Laue_measured_fraction_full 0.997
_diffrn_reflns_Laue_measured_fraction_max 0.997
_diffrn_reflns_limit_h_max 17
_diffrn_reflns_limit_h_min -17
_diffrn_reflns_limit_k_max 20
_diffrn_reflns_limit_k_min -20
_diffrn_reflns_limit_l_max 20
_diffrn_reflns_limit_l_min -20
_diffrn_reflns_number 30013
_diffrn_reflns_point_group_measured_fraction_full 0.997
_diffrn_reflns_point_group_measured_fraction_max 0.997
_diffrn_reflns_theta_full 25.000
_diffrn_reflns_theta_max 25.000
_diffrn_reflns_theta_min 1.475
_exptl_absorpt_coefficient_mu 3.156
_exptl_absorpt_correction_T_max 0.7454
_exptl_absorpt_correction_T_min 0.6627
_exptl_absorpt_correction_type multi-scan
_exptl_absorpt_process_details SADABS
_exptl_crystal_colour black
_exptl_crystal_density_diffrn 2.203
_exptl_crystal_description block
_exptl_crystal_F_000 2306
_exptl_crystal_size_max 0.090
_exptl_crystal_size_mid 0.090
_exptl_crystal_size_min 0.060
_refine_diff_density_max 1.629
_refine_diff_density_min -0.991
_refine_diff_density_rms 0.112
_refine_ls_extinction_method none
_refine_ls_goodness_of_fit_ref 1.030
_refine_ls_hydrogen_treatment constr
_refine_ls_matrix_type full
_refine_ls_number_parameters 746
_refine_ls_number_reflns 12533
_refine_ls_number_restraints 262
_refine_ls_restrained_S_all 1.036
_refine_ls_R_factor_all 0.0376
_refine_ls_R_factor_gt 0.0302
_refine_ls_shift/su_max 0.001
_refine_ls_shift/su_mean 0.000
_refine_ls_structure_factor_coef Fsqd
_refine_ls_weighting_details 'w=1/[\s^2^(Fo^2^)+(0.0236P)^2^+18.4529P] where P=(Fo^2^+2Fc^2^)/3'
_refine_ls_weighting_scheme calc
_refine_ls_wR_factor_gt 0.0675
_refine_ls_wR_factor_ref 0.0735
_reflns_Friedel_coverage 0.000
_reflns_number_gt 10890
_reflns_number_total 12533
_reflns_threshold_expression 'I > 2\s(I)'
_cod_data_source_file c9nr05068j2.cif
_cod_data_source_block 2
_cod_depositor_comments 'Adding full bibliography for 1552122--1552123.cif.'
_cod_database_code 1552123
_shelx_shelxl_version_number 2018/3
_shelx_space_group_comment
; 
The symmetry employed for this shelxl refinement is uniquely defined 
by the following loop, which should always be used as a source of 
symmetry information in preference to the above space-group names. 
They are only intended as comments. 
;
_shelx_estimated_absorpt_t_min 0.764
_shelx_estimated_absorpt_t_max 0.833

loop_
_space_group_symop_operation_xyz
'x, y, z'
'-x, -y, -z'

loop_
_atom_site_label
_atom_site_type_symbol
_atom_site_fract_x
_atom_site_fract_y
_atom_site_fract_z
_atom_site_U_iso_or_equiv
_atom_site_adp_type
_atom_site_occupancy
_atom_site_site_symmetry_order
_atom_site_calc_flag
_atom_site_refinement_flags_posn
_atom_site_refinement_flags_adp
_atom_site_refinement_flags_occupancy
_atom_site_disorder_assembly
_atom_site_disorder_group
Ag1 Ag 0.51053(3) 0.67337(3) 0.77682(3) 0.04087(11) Uani 1 1 d . . . . .
Ag2 Ag 0.36392(3) 0.64220(3) 0.63622(3) 0.03010(9) Uani 1 1 d . . . . .
Pd1 Pd 0.42961(3) 0.49630(2) 0.61481(2) 0.02578(9) Uani 1 1 d . . . . .
Ag3 Ag 0.27373(3) 0.42586(3) 0.46487(3) 0.02989(9) Uani 1 1 d . . . . .
Pd2 Pd 0.41723(3) 0.57819(2) 0.46678(2) 0.02476(8) Uani 1 1 d . . . . .
Ag4 Ag 0.34752(3) 0.42727(3) 0.29358(3) 0.03193(9) Uani 1 1 d . . . . .
Pd3 Pd 0.42245(3) 0.35146(2) 0.38502(3) 0.02637(9) Uani 1 1 d . . . . .
Ag5 Ag 0.48371(3) 0.59925(3) 0.32195(3) 0.04072(11) Uani 1 1 d . . . . .
Ag6 Ag 0.49145(4) 0.77428(3) 0.59765(3) 0.03727(12) Uani 0.95 1 d . . P A 1
Ag6B Ag 0.4558(8) 0.7797(8) 0.5900(8) 0.03727(12) Uani 0.05 1 d . . P A 2
Ag7 Ag 0.62827(3) 0.70101(3) 0.48868(3) 0.03200(9) Uani 1 1 d . . . . .
C1 C 0.1849(5) 0.6335(4) 0.8131(4) 0.0557(17) Uani 1 1 d . . . . .
H1A H 0.196538 0.652907 0.767509 0.067 Uiso 1 1 calc R U . . .
H1B H 0.241911 0.669961 0.862757 0.067 Uiso 1 1 calc R U . . .
C2 C 0.0973(5) 0.6526(5) 0.8477(5) 0.0644(19) Uani 1 1 d . . . . .
H2A H 0.040202 0.612205 0.798397 0.077 Uiso 1 1 calc R U . . .
H2B H 0.103184 0.718775 0.867497 0.077 Uiso 1 1 calc R U . . .
C3 C 0.0810(7) 0.6358(6) 0.9244(6) 0.093(3) Uani 1 1 d . . . . .
H3A H 0.074951 0.570450 0.905362 0.140 Uiso 1 1 calc R U . . .
H3B H 0.021346 0.648266 0.943500 0.140 Uiso 1 1 calc R U . . .
H3C H 0.135843 0.677734 0.974615 0.140 Uiso 1 1 calc R U . . .
C4 C 0.0690(5) 0.3319(5) 0.6181(5) 0.0610(17) Uani 1 1 d D . . . .
H4A H 0.062176 0.314134 0.553956 0.073 Uiso 1 1 calc R U . . .
H4B H 0.032796 0.376664 0.647328 0.073 Uiso 1 1 calc R U . . .
C5 C 0.0274(5) 0.2453(4) 0.6260(5) 0.0635(18) Uani 1 1 d D . . . .
H5A H 0.037639 0.263469 0.690237 0.076 Uiso 1 1 calc R U . . .
H5B H -0.043288 0.219803 0.602640 0.076 Uiso 1 1 calc R U . . .
C6 C 0.0718(6) 0.1706(5) 0.5760(6) 0.084(2) Uani 1 1 d D . . . .
H6A H 0.060319 0.150946 0.512061 0.126 Uiso 1 1 calc R U . . .
H6B H 0.042600 0.116647 0.583720 0.126 Uiso 1 1 calc R U . . .
H6C H 0.141657 0.194993 0.599522 0.126 Uiso 1 1 calc R U . . .
C7 C 0.1292(5) 0.6714(5) 0.5240(5) 0.0438(16) Uani 0.75 1 d D . P B 1
H7A H 0.110489 0.698812 0.488917 0.053 Uiso 0.75 1 calc R U P B 1
H7B H 0.192897 0.713854 0.563431 0.053 Uiso 0.75 1 calc R U P B 1
C8 C 0.055(3) 0.6654(11) 0.5814(16) 0.059(2) Uani 0.75 1 d D . P B 1
H8A H 0.066251 0.626996 0.607239 0.071 Uiso 0.75 1 calc R U P B 1
H8B H -0.010394 0.634027 0.543521 0.071 Uiso 0.75 1 calc R U P B 1
C9 C 0.0612(9) 0.7617(8) 0.6565(8) 0.076(3) Uani 0.75 1 d D . P B 1
H9A H 0.127541 0.794810 0.691071 0.113 Uiso 0.75 1 calc R U P B 1
H9B H 0.016815 0.755373 0.696028 0.113 Uiso 0.75 1 calc R U P B 1
H9C H 0.043001 0.797338 0.631011 0.113 Uiso 0.75 1 calc R U P B 1
C7B C 0.0579(12) 0.5943(17) 0.4951(14) 0.0438(16) Uani 0.25 1 d D . P B 2
H7B1 H 0.020971 0.531393 0.484435 0.053 Uiso 0.25 1 calc R U P B 2
H7B2 H 0.021148 0.606318 0.454607 0.053 Uiso 0.25 1 calc R U P B 2
C8B C 0.054(11) 0.664(3) 0.590(5) 0.059(2) Uani 0.25 1 d D . P B 2
H8B1 H 0.101355 0.661772 0.631007 0.071 Uiso 0.25 1 calc R U P B 2
H8B2 H -0.010966 0.641366 0.600999 0.071 Uiso 0.25 1 calc R U P B 2
C9B C 0.074(3) 0.765(3) 0.616(2) 0.076(3) Uani 0.25 1 d D . P B 2
H9B1 H 0.044327 0.768814 0.565835 0.113 Uiso 0.25 1 calc R U P B 2
H9B2 H 0.143642 0.796901 0.630139 0.113 Uiso 0.25 1 calc R U P B 2
H9B3 H 0.045410 0.796275 0.668658 0.113 Uiso 0.25 1 calc R U P B 2
C10 C 0.1549(4) 0.5631(4) 0.2390(4) 0.0436(13) Uani 1 1 d . . . . .
H10A H 0.136675 0.494490 0.197959 0.052 Uiso 1 1 calc R U . . .
H10B H 0.225254 0.591114 0.244673 0.052 Uiso 1 1 calc R U . . .
C11 C 0.0978(5) 0.6055(5) 0.2021(4) 0.0524(16) Uani 1 1 d . . . . .
H11A H 0.027783 0.578421 0.198463 0.063 Uiso 1 1 calc R U . . .
H11B H 0.116882 0.674099 0.243481 0.063 Uiso 1 1 calc R U . . .
C12 C 0.1162(7) 0.5863(7) 0.1099(5) 0.085(3) Uani 1 1 d . . . . .
H12A H 0.185584 0.612708 0.113294 0.128 Uiso 1 1 calc R U . . .
H12B H 0.079976 0.615369 0.088232 0.128 Uiso 1 1 calc R U . . .
H12C H 0.095009 0.518402 0.068252 0.128 Uiso 1 1 calc R U . . .
C13 C 0.3619(6) 1.0185(5) 0.8722(5) 0.071(2) Uani 1 1 d . . . . .
H13A H 0.347848 0.999903 0.808040 0.086 Uiso 1 1 calc R U . . .
H13B H 0.423448 1.071100 0.901147 0.086 Uiso 1 1 calc R U . . .
C14 C 0.2805(7) 1.0488(6) 0.9176(6) 0.092(3) Uani 1 1 d . . . . .
H14A H 0.295511 1.067047 0.981650 0.110 Uiso 1 1 calc R U . . .
H14B H 0.276580 1.104633 0.915200 0.110 Uiso 1 1 calc R U . . .
C15 C 0.1870(8) 0.9753(9) 0.8760(10) 0.159(6) Uani 1 1 d . . . . .
H15A H 0.168816 0.961193 0.814235 0.239 Uiso 1 1 calc R U . . .
H15B H 0.137937 0.996555 0.910423 0.239 Uiso 1 1 calc R U . . .
H15C H 0.191455 0.918593 0.875199 0.239 Uiso 1 1 calc R U . . .
C16 C 0.6003(4) 0.9938(4) 0.8960(4) 0.0562(17) Uani 1 1 d . . . . .
H16A H 0.627244 0.951777 0.907432 0.067 Uiso 1 1 calc R U . . .
H16B H 0.575266 1.031187 0.949529 0.067 Uiso 1 1 calc R U . . .
C17 C 0.6777(6) 1.0577(5) 0.8772(6) 0.087(3) Uani 1 1 d . . . . .
H17A H 0.695261 1.020068 0.818886 0.105 Uiso 1 1 calc R U . . .
H17B H 0.651761 1.103809 0.872514 0.105 Uiso 1 1 calc R U . . .
C18 C 0.7661(7) 1.1088(7) 0.9495(8) 0.132(5) Uani 1 1 d . . . . .
H18A H 0.794472 1.063427 0.951442 0.198 Uiso 1 1 calc R U . . .
H18B H 0.748473 1.144369 1.007603 0.198 Uiso 1 1 calc R U . . .
H18C H 0.813435 1.151939 0.937059 0.198 Uiso 1 1 calc R U . . .
C19 C 0.4076(5) 0.8741(5) 0.4270(5) 0.0616(18) Uani 1 1 d . . . . .
H19A H 0.440799 0.938085 0.438267 0.074 Uiso 1 1 calc R U . . .
H19B H 0.395217 0.878699 0.484928 0.074 Uiso 1 1 calc R U . . .
C20 C 0.3142(5) 0.8325(5) 0.3626(6) 0.071(2) Uani 1 1 d . . . . .
H20A H 0.279935 0.770078 0.354583 0.085 Uiso 1 1 calc R U . . .
H20B H 0.273003 0.872908 0.388074 0.085 Uiso 1 1 calc R U . . .
C21 C 0.3276(7) 0.8224(7) 0.2765(6) 0.094(3) Uani 1 1 d . . . . .
H21A H 0.372171 0.881065 0.284864 0.141 Uiso 1 1 calc R U . . .
H21B H 0.265038 0.807987 0.241084 0.141 Uiso 1 1 calc R U . . .
H21C H 0.354684 0.771305 0.244679 0.141 Uiso 1 1 calc R U . . .
C22 C 0.6355(6) 0.9376(6) 0.3487(7) 0.084(3) Uani 1 1 d D . . . .
H22A H 0.594955 0.972970 0.341625 0.101 Uiso 1 1 calc R U . . .
H22B H 0.608849 0.871657 0.299252 0.101 Uiso 1 1 calc R U . . .
C23 C 0.7366(7) 0.9782(16) 0.3418(12) 0.264(13) Uani 1 1 d D . . . .
H23A H 0.752231 0.925128 0.293026 0.317 Uiso 1 1 calc R U . . .
H23B H 0.732521 1.020416 0.318414 0.317 Uiso 1 1 calc R U . . .
C24 C 0.8218(10) 1.0288(13) 0.4110(10) 0.226(10) Uani 1 1 d D . . . .
H24A H 0.826138 0.994002 0.442007 0.339 Uiso 1 1 calc R U . . .
H24B H 0.818356 1.090829 0.454092 0.339 Uiso 1 1 calc R U . . .
H24C H 0.879223 1.036154 0.384030 0.339 Uiso 1 1 calc R U . . .
C25 C 0.2198(11) 0.3547(14) -0.0153(9) 0.110(5) Uani 0.6 1 d D . P C 1
H25A H 0.212720 0.413153 0.033671 0.133 Uiso 0.6 1 calc R U P C 1
H25B H 0.189532 0.304594 -0.001810 0.133 Uiso 0.6 1 calc R U P C 1
C26 C 0.1526(12) 0.332(2) -0.1018(11) 0.159(8) Uani 0.6 1 d D . P C 1
H26A H 0.101817 0.269566 -0.129027 0.190 Uiso 0.6 1 calc R U P C 1
H26B H 0.123087 0.380948 -0.091242 0.190 Uiso 0.6 1 calc R U P C 1
C27 C 0.2338(16) 0.332(2) -0.1559(12) 0.152(7) Uani 0.6 1 d D . P C 1
H27A H 0.288463 0.323383 -0.129235 0.229 Uiso 0.6 1 calc R U P C 1
H27B H 0.255142 0.391771 -0.154868 0.229 Uiso 0.6 1 calc R U P C 1
H27C H 0.209641 0.280421 -0.218161 0.229 Uiso 0.6 1 calc R U P C 1
C25B C 0.3045(18) 0.4030(18) -0.0595(15) 0.110(5) Uani 0.4 1 d D . P C 2
H25C H 0.353948 0.393516 -0.097927 0.133 Uiso 0.4 1 calc R U P C 2
H25D H 0.318094 0.471558 -0.021003 0.133 Uiso 0.4 1 calc R U P C 2
C26B C 0.202(2) 0.361(2) -0.122(2) 0.159(8) Uani 0.4 1 d D . P C 2
H26C H 0.148720 0.369928 -0.087959 0.190 Uiso 0.4 1 calc R U P C 2
H26D H 0.199637 0.384300 -0.164557 0.190 Uiso 0.4 1 calc R U P C 2
C27B C 0.202(3) 0.2590(18) -0.169(2) 0.152(7) Uani 0.4 1 d D . P C 2
H27D H 0.249808 0.252850 -0.131624 0.229 Uiso 0.4 1 calc R U P C 2
H27E H 0.219705 0.241730 -0.227583 0.229 Uiso 0.4 1 calc R U P C 2
H27F H 0.137824 0.217289 -0.175941 0.229 Uiso 0.4 1 calc R U P C 2
C28 C 0.5521(12) 0.4284(13) 0.0313(12) 0.111(4) Uani 0.6 1 d D . P D 1
H28A H 0.584217 0.493948 0.079931 0.133 Uiso 0.6 1 calc R U P D 1
H28B H 0.524415 0.431055 -0.020406 0.133 Uiso 0.6 1 calc R U P D 1
C29 C 0.6341(14) 0.3799(17) 0.0017(18) 0.143(6) Uani 0.6 1 d D . P D 1
H29A H 0.682943 0.410358 -0.022226 0.172 Uiso 0.6 1 calc R U P D 1
H29B H 0.666138 0.374302 0.049826 0.172 Uiso 0.6 1 calc R U P D 1
C30 C 0.5624(17) 0.2869(16) -0.0715(16) 0.146(7) Uani 0.6 1 d D . P D 1
H30A H 0.592256 0.237208 -0.089590 0.218 Uiso 0.6 1 calc R U P D 1
H30B H 0.544743 0.292789 -0.123601 0.218 Uiso 0.6 1 calc R U P D 1
H30C H 0.504094 0.271208 -0.048369 0.218 Uiso 0.6 1 calc R U P D 1
C28B C 0.4905(17) 0.3209(16) -0.0154(15) 0.111(4) Uani 0.4 1 d D . P D 2
H28C H 0.460211 0.313796 -0.071817 0.133 Uiso 0.4 1 calc R U P D 2
H28D H 0.471077 0.260629 -0.015701 0.133 Uiso 0.4 1 calc R U P D 2
C29B C 0.6077(18) 0.376(2) 0.015(3) 0.143(6) Uani 0.4 1 d D . P D 2
H29C H 0.627498 0.426648 -0.000669 0.172 Uiso 0.4 1 calc R U P D 2
H29D H 0.632501 0.401454 0.079038 0.172 Uiso 0.4 1 calc R U P D 2
C30B C 0.633(3) 0.293(2) -0.045(3) 0.146(7) Uani 0.4 1 d D . P D 2
H30D H 0.620845 0.249548 -0.021667 0.218 Uiso 0.4 1 calc R U P D 2
H30E H 0.702242 0.311634 -0.047609 0.218 Uiso 0.4 1 calc R U P D 2
H30F H 0.594357 0.262182 -0.105253 0.218 Uiso 0.4 1 calc R U P D 2
C31 C 0.0686(7) 0.0293(7) 0.2699(8) 0.063(2) Uani 0.66 1 d D . P E 1
H31A H 0.018794 0.026915 0.227366 0.076 Uiso 0.66 1 calc R U P E 1
H31B H 0.057028 0.064733 0.331612 0.076 Uiso 0.66 1 calc R U P E 1
C32 C 0.0637(14) -0.0725(11) 0.2467(15) 0.117(7) Uani 0.66 1 d D . P E 1
H32A H -0.002934 -0.104566 0.248169 0.140 Uiso 0.66 1 calc R U P E 1
H32B H 0.072773 -0.105791 0.183812 0.140 Uiso 0.66 1 calc R U P E 1
C33 C 0.1165(12) -0.0836(15) 0.2898(18) 0.163(8) Uani 0.66 1 d D . P E 1
H33A H 0.183426 -0.051467 0.290888 0.244 Uiso 0.66 1 calc R U P E 1
H33B H 0.106734 -0.150873 0.263655 0.244 Uiso 0.66 1 calc R U P E 1
H33C H 0.104116 -0.057896 0.351226 0.244 Uiso 0.66 1 calc R U P E 1
C31B C 0.1679(14) 0.0245(13) 0.3097(15) 0.063(2) Uani 0.34 1 d D . P E 2
H31C H 0.201895 0.070210 0.372471 0.076 Uiso 0.34 1 calc R U P E 2
H31D H 0.205776 -0.018613 0.280665 0.076 Uiso 0.34 1 calc R U P E 2
C32B C 0.065(2) -0.032(2) 0.308(3) 0.117(7) Uani 0.34 1 d D . P E 2
H32C H 0.076191 -0.080569 0.319176 0.140 Uiso 0.34 1 calc R U P E 2
H32D H 0.048855 0.012483 0.364538 0.140 Uiso 0.34 1 calc R U P E 2
C33B C -0.011(2) -0.071(3) 0.258(3) 0.163(8) Uani 0.34 1 d D . P E 2
H33D H -0.025920 -0.030231 0.238066 0.244 Uiso 0.34 1 calc R U P E 2
H33E H -0.061225 -0.087421 0.288822 0.244 Uiso 0.34 1 calc R U P E 2
H33F H -0.007562 -0.128561 0.206020 0.244 Uiso 0.34 1 calc R U P E 2
C34 C 0.1244(4) 0.1554(4) 0.1490(4) 0.0440(13) Uani 1 1 d . . . . .
H34A H 0.090209 0.087654 0.123624 0.053 Uiso 1 1 calc R U . . .
H34B H 0.187319 0.162559 0.129034 0.053 Uiso 1 1 calc R U . . .
C35 C 0.0652(5) 0.1971(5) 0.1168(4) 0.0518(16) Uani 1 1 d . . . . .
H35A H 0.099345 0.265127 0.143716 0.062 Uiso 1 1 calc R U . . .
H35B H 0.002542 0.189668 0.137224 0.062 Uiso 1 1 calc R U . . .
C36 C 0.0465(6) 0.1519(5) 0.0158(5) 0.069(2) Uani 1 1 d . . . . .
H36A H 0.108218 0.161253 -0.004504 0.104 Uiso 1 1 calc R U . . .
H36B H 0.006323 0.180432 -0.002506 0.104 Uiso 1 1 calc R U . . .
H36C H 0.012638 0.084499 -0.011114 0.104 Uiso 1 1 calc R U . . .
O1 O 0.1714(3) 0.5334(3) 0.7728(3) 0.0463(10) Uani 1 1 d . . . . .
O2 O 0.1681(3) 0.3751(3) 0.6598(3) 0.0497(10) Uani 1 1 d . . . . .
O3 O 0.1373(4) 0.5882(4) 0.4681(3) 0.0657(14) Uani 1 1 d D . . . .
O4 O 0.1323(3) 0.5828(3) 0.3250(3) 0.0412(9) Uani 1 1 d . . . . .
O5 O 0.3702(3) 0.9407(3) 0.8802(3) 0.0478(10) Uani 1 1 d . . . . .
O6 O 0.5242(3) 0.9398(2) 0.8180(3) 0.0417(9) Uani 1 1 d . . . . .
O7 O 0.4693(3) 0.8147(3) 0.3892(3) 0.0523(11) Uani 1 1 d . . . . .
O8 O 0.6305(3) 0.9404(3) 0.4333(4) 0.0586(12) Uani 1 1 d . . . . .
O9 O 0.3155(4) 0.3663(4) -0.0044(3) 0.0845(17) Uani 1 1 d D . . . .
O10 O 0.4821(4) 0.3926(5) 0.0584(5) 0.107(2) Uani 1 1 d D . . . .
O11 O 0.1589(3) 0.0712(3) 0.2632(3) 0.0513(11) Uani 1 1 d D . . . .
O12 O 0.1402(3) 0.2034(2) 0.2469(2) 0.0374(8) Uani 1 1 d . . . . .
P1 P 0.22264(10) 0.48378(10) 0.69323(10) 0.0336(3) Uani 1 1 d . . . . .
P2 P 0.19343(10) 0.56415(10) 0.38885(9) 0.0341(3) Uani 1 1 d . . . . .
P3 P 0.42531(10) 0.87333(9) 0.81670(9) 0.0330(3) Uani 1 1 d . . . . .
P4 P 0.57736(11) 0.84930(10) 0.43778(12) 0.0452(4) Uani 1 1 d . . . . .
P5 P 0.38466(12) 0.40475(13) 0.08676(10) 0.0474(4) Uani 1 1 d . . . . .
P6 P 0.20757(9) 0.18034(9) 0.30188(10) 0.0335(3) Uani 1 1 d . . . . .
S1 S 0.500000 0.500000 0.500000 0.0283(4) Uani 1 2 d S . P A .
S2 S 0.35984(9) 0.50520(9) 0.74042(9) 0.0344(3) Uani 1 1 d . . . . .
S3 S 0.19574(10) 0.51678(9) 0.59970(9) 0.0351(3) Uani 1 1 d . . . . .
S4 S 0.17622(10) 0.42769(10) 0.33242(10) 0.0390(3) Uani 1 1 d . . . . .
S5 S 0.32851(10) 0.65481(9) 0.42623(9) 0.0357(3) Uani 1 1 d . . . . .
S6 S 0.43966(11) 0.79869(10) 0.87258(10) 0.0434(3) Uani 1 1 d . . . . .
S7 S 0.35439(11) 0.80739(10) 0.68943(10) 0.0458(4) Uani 1 1 d . . . . .
S8 S 0.59231(13) 0.89587(10) 0.56859(12) 0.0548(4) Uani 1 1 d . . . . .
S9 S 0.63027(11) 0.74580(11) 0.36378(12) 0.0458(4) Uani 1 1 d . . . . .
S10 S 0.39690(16) 0.53655(14) 0.16746(12) 0.0663(5) Uani 1 1 d . . . . .
S11 S 0.33599(11) 0.31203(11) 0.12722(10) 0.0482(4) Uani 1 1 d . . . . .
S12 S 0.19522(10) 0.25308(9) 0.42960(9) 0.0356(3) Uani 1 1 d . . . . .
S13 S 0.33928(9) 0.19468(9) 0.27069(10) 0.0374(3) Uani 1 1 d . . . . .

loop_
_atom_site_aniso_label
_atom_site_aniso_U_11
_atom_site_aniso_U_22
_atom_site_aniso_U_33
_atom_site_aniso_U_23
_atom_site_aniso_U_13
_atom_site_aniso_U_12
Ag1 0.0458(3) 0.0384(2) 0.0306(2) 0.00824(18) 0.00109(18) 0.02046(19)
Ag2 0.0318(2) 0.02865(19) 0.0312(2) 0.01274(16) 0.00952(16) 0.01570(16)
Pd1 0.02399(19) 0.02206(17) 0.03038(19) 0.01102(15) 0.00678(15) 0.00998(15)
Ag3 0.02622(19) 0.02877(19) 0.0355(2) 0.01581(16) 0.00649(16) 0.01059(15)
Pd2 0.02473(19) 0.02176(17) 0.02599(19) 0.00929(15) 0.00484(14) 0.00998(14)
Ag4 0.0331(2) 0.02934(19) 0.0302(2) 0.01130(16) 0.00109(16) 0.01302(16)
Pd3 0.02158(18) 0.02420(18) 0.0320(2) 0.01374(16) 0.00192(15) 0.00642(14)
Ag5 0.0430(2) 0.0398(2) 0.0422(2) 0.02509(19) 0.00322(19) 0.00922(19)
Ag6 0.0418(3) 0.0255(2) 0.0435(3) 0.01543(18) 0.0082(2) 0.0128(2)
Ag6B 0.0418(3) 0.0255(2) 0.0435(3) 0.01543(18) 0.0082(2) 0.0128(2)
Ag7 0.0315(2) 0.02512(18) 0.0398(2) 0.01763(17) 0.00382(16) 0.00735(16)
C1 0.067(4) 0.043(3) 0.045(4) 0.016(3) 0.023(3) 0.010(3)
C2 0.066(4) 0.057(4) 0.064(4) 0.018(3) 0.023(4) 0.034(4)
C3 0.111(7) 0.074(5) 0.079(6) 0.026(5) 0.057(5) 0.025(5)
C4 0.052(4) 0.058(4) 0.065(4) 0.028(4) 0.008(3) 0.012(3)
C5 0.064(5) 0.062(4) 0.072(5) 0.043(4) 0.016(4) 0.013(3)
C6 0.090(6) 0.072(5) 0.106(7) 0.056(5) 0.035(5) 0.025(5)
C7 0.028(3) 0.052(4) 0.039(4) 0.015(3) -0.003(3) 0.010(3)
C8 0.060(4) 0.079(4) 0.050(5) 0.029(3) 0.026(4) 0.044(4)
C9 0.056(6) 0.093(5) 0.059(7) 0.017(5) 0.022(6) 0.035(5)
C7B 0.028(3) 0.052(4) 0.039(4) 0.015(3) -0.003(3) 0.010(3)
C8B 0.060(4) 0.079(4) 0.050(5) 0.029(3) 0.026(4) 0.044(4)
C9B 0.056(6) 0.093(5) 0.059(7) 0.017(5) 0.022(6) 0.035(5)
C10 0.041(3) 0.056(4) 0.040(3) 0.026(3) 0.008(3) 0.021(3)
C11 0.055(4) 0.066(4) 0.045(3) 0.036(3) 0.000(3) 0.019(3)
C12 0.091(6) 0.122(7) 0.060(5) 0.063(5) 0.010(4) 0.028(6)
C13 0.091(6) 0.048(4) 0.076(5) 0.022(4) 0.023(4) 0.040(4)
C14 0.096(6) 0.073(5) 0.093(6) 0.015(5) 0.021(5) 0.059(5)
C15 0.085(7) 0.117(9) 0.233(16) 0.043(10) 0.019(8) 0.056(6)
C16 0.042(3) 0.044(3) 0.046(3) 0.000(3) 0.007(3) 0.004(3)
C17 0.069(5) 0.050(4) 0.094(6) 0.012(4) 0.019(4) -0.008(4)
C18 0.068(6) 0.088(7) 0.136(9) 0.001(7) 0.014(5) -0.023(5)
C19 0.048(4) 0.045(4) 0.097(5) 0.038(4) 0.000(3) 0.022(3)
C20 0.053(4) 0.059(4) 0.109(6) 0.050(4) -0.003(4) 0.017(3)
C21 0.092(7) 0.082(6) 0.097(6) 0.043(5) -0.008(5) 0.019(5)
C22 0.077(5) 0.093(6) 0.125(7) 0.091(6) 0.012(5) 0.021(5)
C23 0.090(8) 0.55(4) 0.32(2) 0.40(3) 0.023(10) 0.015(13)
C24 0.139(11) 0.26(2) 0.175(15) 0.087(16) 0.049(10) -0.044(14)
C25 0.108(7) 0.150(12) 0.087(8) 0.080(9) -0.003(7) 0.023(9)
C26 0.164(14) 0.184(17) 0.074(10) 0.063(11) -0.034(10) -0.015(16)
C27 0.147(17) 0.187(15) 0.117(12) 0.106(13) -0.022(10) -0.008(14)
C25B 0.108(7) 0.150(12) 0.087(8) 0.080(9) -0.003(7) 0.023(9)
C26B 0.164(14) 0.184(17) 0.074(10) 0.063(11) -0.034(10) -0.015(16)
C27B 0.147(17) 0.187(15) 0.117(12) 0.106(13) -0.022(10) -0.008(14)
C28 0.111(9) 0.164(11) 0.105(9) 0.081(8) 0.075(8) 0.083(9)
C29 0.114(10) 0.255(15) 0.135(13) 0.121(10) 0.103(10) 0.112(10)
C30 0.178(16) 0.170(13) 0.170(16) 0.118(10) 0.128(15) 0.099(12)
C28B 0.111(9) 0.164(11) 0.105(9) 0.081(8) 0.075(8) 0.083(9)
C29B 0.114(10) 0.255(15) 0.135(13) 0.121(10) 0.103(10) 0.112(10)
C30B 0.178(16) 0.170(13) 0.170(16) 0.118(10) 0.128(15) 0.099(12)
C31 0.051(5) 0.044(5) 0.087(7) 0.033(5) 0.007(5) 0.005(4)
C32 0.088(7) 0.091(10) 0.21(2) 0.105(12) 0.067(12) 0.027(8)
C33 0.072(9) 0.160(14) 0.33(2) 0.194(16) 0.044(12) 0.015(9)
C31B 0.051(5) 0.044(5) 0.087(7) 0.033(5) 0.007(5) 0.005(4)
C32B 0.088(7) 0.091(10) 0.21(2) 0.105(12) 0.067(12) 0.027(8)
C33B 0.072(9) 0.160(14) 0.33(2) 0.194(16) 0.044(12) 0.015(9)
C34 0.038(3) 0.036(3) 0.040(3) 0.007(2) -0.002(2) 0.009(2)
C35 0.045(4) 0.055(4) 0.043(3) 0.013(3) -0.003(3) 0.021(3)
C36 0.068(5) 0.074(5) 0.047(4) 0.017(4) -0.008(3) 0.023(4)
O1 0.046(2) 0.050(2) 0.049(2) 0.024(2) 0.0248(19) 0.0221(19)
O2 0.035(2) 0.045(2) 0.062(3) 0.023(2) 0.0114(19) 0.0101(18)
O3 0.078(3) 0.118(4) 0.055(3) 0.058(3) 0.041(2) 0.077(3)
O4 0.037(2) 0.061(2) 0.043(2) 0.033(2) 0.0110(17) 0.0286(19)
O5 0.049(2) 0.031(2) 0.051(2) 0.0065(18) 0.0167(19) 0.0212(18)
O6 0.040(2) 0.0320(19) 0.040(2) 0.0110(17) 0.0089(17) 0.0060(16)
O7 0.039(2) 0.043(2) 0.085(3) 0.039(2) 0.003(2) 0.0145(19)
O8 0.050(3) 0.046(2) 0.098(4) 0.053(3) 0.008(2) 0.011(2)
O9 0.095(4) 0.122(5) 0.036(3) 0.042(3) 0.003(3) 0.032(4)
O10 0.054(3) 0.127(5) 0.101(5) 0.028(4) 0.042(3) 0.023(3)
O11 0.047(2) 0.0251(19) 0.063(3) 0.0155(19) -0.003(2) -0.0024(17)
O12 0.0298(19) 0.0343(19) 0.039(2) 0.0107(16) 0.0011(16) 0.0127(16)
P1 0.0257(7) 0.0379(7) 0.0393(8) 0.0197(6) 0.0125(6) 0.0120(6)
P2 0.0303(7) 0.0468(8) 0.0381(7) 0.0252(6) 0.0108(6) 0.0233(6)
P3 0.0331(7) 0.0240(6) 0.0314(7) 0.0046(5) 0.0081(6) 0.0113(5)
P4 0.0364(8) 0.0341(8) 0.0766(11) 0.0378(8) 0.0056(8) 0.0097(6)
P5 0.0395(9) 0.0671(11) 0.0335(8) 0.0225(8) 0.0102(7) 0.0186(8)
P6 0.0248(7) 0.0229(6) 0.0440(8) 0.0124(6) 0.0000(6) 0.0040(5)
S1 0.0299(9) 0.0220(8) 0.0314(9) 0.0110(7) 0.0041(7) 0.0112(7)
S2 0.0267(6) 0.0387(7) 0.0418(7) 0.0226(6) 0.0086(5) 0.0112(5)
S3 0.0323(7) 0.0379(7) 0.0370(7) 0.0172(6) 0.0076(6) 0.0167(6)
S4 0.0281(7) 0.0403(7) 0.0480(8) 0.0242(6) -0.0011(6) 0.0073(6)
S5 0.0375(7) 0.0303(6) 0.0388(7) 0.0152(6) 0.0011(6) 0.0150(6)
S6 0.0519(9) 0.0395(8) 0.0449(8) 0.0212(7) 0.0231(7) 0.0217(7)
S7 0.0469(8) 0.0387(7) 0.0373(7) 0.0018(6) -0.0038(6) 0.0278(7)
S8 0.0580(10) 0.0308(7) 0.0708(11) 0.0263(7) 0.0060(8) 0.0058(7)
S9 0.0413(8) 0.0440(8) 0.0677(10) 0.0384(8) 0.0148(7) 0.0160(7)
S10 0.0931(14) 0.0677(11) 0.0458(9) 0.0286(9) -0.0022(9) 0.0391(11)
S11 0.0456(9) 0.0498(9) 0.0346(8) 0.0142(7) -0.0054(6) 0.0089(7)
S12 0.0297(7) 0.0330(7) 0.0439(8) 0.0201(6) 0.0058(6) 0.0082(5)
S13 0.0256(7) 0.0295(6) 0.0465(8) 0.0122(6) 0.0028(6) 0.0070(5)

loop_
_atom_type_symbol
_atom_type_description
_atom_type_scat_dispersion_real
_atom_type_scat_dispersion_imag
_atom_type_scat_source
C C 0.0033 0.0016 'International Tables Vol C Tables 4.2.6.8 and 6.1.1.4'
H H 0.0000 0.0000 'International Tables Vol C Tables 4.2.6.8 and 6.1.1.4'
Ag Ag -0.8971 1.1015 'International Tables Vol C Tables 4.2.6.8 and 6.1.1.4'
O O 0.0106 0.0060 'International Tables Vol C Tables 4.2.6.8 and 6.1.1.4'
P P 0.1023 0.0942 'International Tables Vol C Tables 4.2.6.8 and 6.1.1.4'
S S 0.1246 0.1234 'International Tables Vol C Tables 4.2.6.8 and 6.1.1.4'
Pd Pd -0.9988 1.0072 'International Tables Vol C Tables 4.2.6.8 and 6.1.1.4'

loop_
_geom_angle_atom_site_label_1
_geom_angle_atom_site_label_2
_geom_angle_atom_site_label_3
_geom_angle
_geom_angle_site_symmetry_1
_geom_angle_site_symmetry_3
S6 Ag1 S11 109.44(5) . 2_666
S6 Ag1 Pd1 132.42(4) . .
S11 Ag1 Pd1 114.84(4) 2_666 .
S6 Ag1 Pd3 125.61(4) . 2_666
S11 Ag1 Pd3 101.57(4) 2_666 2_666
Pd1 Ag1 Pd3 61.048(13) . 2_666
S6 Ag1 S2 101.60(5) . .
S11 Ag1 S2 107.94(5) 2_666 .
Pd1 Ag1 S2 48.92(3) . .
Pd3 Ag1 S2 109.93(3) 2_666 .
S6 Ag1 Ag2 81.84(4) . .
S11 Ag1 Ag2 166.77(4) 2_666 .
Pd1 Ag1 Ag2 57.226(13) . .
Pd3 Ag1 Ag2 65.551(14) 2_666 .
S2 Ag1 Ag2 75.41(3) . .
S6 Ag1 Ag4 161.13(4) . 2_666
S11 Ag1 Ag4 54.21(4) 2_666 2_666
Pd1 Ag1 Ag4 66.383(13) . 2_666
Pd3 Ag1 Ag4 57.580(13) 2_666 2_666
S2 Ag1 Ag4 93.34(3) . 2_666
Ag2 Ag1 Ag4 113.389(17) . 2_666
S7 Ag2 S3 113.63(5) . .
S7 Ag2 Pd1 162.05(4) . .
S3 Ag2 Pd1 81.84(3) . .
S7 Ag2 Pd2 107.30(4) . .
S3 Ag2 Pd2 102.07(3) . .
Pd1 Ag2 Pd2 76.589(14) . .
S7 Ag2 Ag6B 49.1(2) . .
S3 Ag2 Ag6B 139.8(2) . .
Pd1 Ag2 Ag6B 124.4(2) . .
Pd2 Ag2 Ag6B 62.5(2) . .
S7 Ag2 Ag6 56.84(4) . .
S3 Ag2 Ag6 149.54(4) . .
Pd1 Ag2 Ag6 114.311(18) . .
Pd2 Ag2 Ag6 60.466(14) . .
S7 Ag2 Ag1 102.86(3) . .
S3 Ag2 Ag1 117.04(3) . .
Pd1 Ag2 Ag1 60.451(13) . .
Pd2 Ag2 Ag1 113.928(17) . .
Ag6B Ag2 Ag1 103.0(2) . .
Ag6 Ag2 Ag1 93.360(18) . .
S7 Ag2 Pd3 107.59(4) . 2_666
S3 Ag2 Pd3 138.37(3) . 2_666
Pd1 Ag2 Pd3 58.744(12) . 2_666
Pd2 Ag2 Pd3 58.806(12) . 2_666
Ag6 Ag2 Pd3 56.949(14) . 2_666
Ag1 Ag2 Pd3 56.448(13) . 2_666
S7 Ag2 Ag3 140.36(4) . .
S3 Ag2 Ag3 50.68(3) . .
Pd1 Ag2 Ag3 56.405(12) . .
Pd2 Ag2 Ag3 55.172(12) . .
Ag6B Ag2 Ag3 115.0(2) . .
Ag6 Ag2 Ag3 115.335(17) . .
Ag1 Ag2 Ag3 116.693(15) . .
Pd3 Ag2 Ag3 92.900(13) 2_666 .
S1 Pd1 S2 175.62(4) . .
S1 Pd1 Ag2 89.746(14) . .
S2 Pd1 Ag2 86.82(3) . .
S1 Pd1 Ag7 87.627(14) . 2_666
S2 Pd1 Ag7 96.75(4) . 2_666
Ag2 Pd1 Ag7 139.083(18) . 2_666
S1 Pd1 Ag5 108.408(16) . 2_666
S2 Pd1 Ag5 73.99(3) . 2_666
Ag2 Pd1 Ag5 154.018(19) . 2_666
Ag7 Pd1 Ag5 62.338(14) 2_666 2_666
S1 Pd1 Ag1 109.834(17) . .
S2 Pd1 Ag1 66.11(3) . .
Ag2 Pd1 Ag1 62.323(14) . .
Ag7 Pd1 Ag1 154.187(19) 2_666 .
Ag5 Pd1 Ag1 93.419(17) 2_666 .
S1 Pd1 Ag3 73.021(13) . .
S2 Pd1 Ag3 108.34(3) . .
Ag2 Pd1 Ag3 71.125(14) . .
Ag7 Pd1 Ag3 69.086(13) 2_666 .
Ag5 Pd1 Ag3 131.188(17) 2_666 .
Ag1 Pd1 Ag3 133.218(17) . .
S1 Pd1 Pd3 50.344(10) . 2_666
S2 Pd1 Pd3 125.55(4) . 2_666
Ag2 Pd1 Pd3 66.843(14) . 2_666
Ag7 Pd1 Pd3 134.609(17) 2_666 2_666
Ag5 Pd1 Pd3 110.349(16) 2_666 2_666
Ag1 Pd1 Pd3 59.495(14) . 2_666
Ag3 Pd1 Pd3 106.582(16) . 2_666
S1 Pd1 Pd2 49.270(10) . 2_666
S2 Pd1 Pd2 132.99(4) . 2_666
Ag2 Pd1 Pd2 135.575(17) . 2_666
Ag7 Pd1 Pd2 65.867(13) 2_666 2_666
Ag5 Pd1 Pd2 59.138(14) 2_666 2_666
Ag1 Pd1 Pd2 110.810(16) . 2_666
Ag3 Pd1 Pd2 105.142(16) . 2_666
Pd3 Pd1 Pd2 72.598(13) 2_666 2_666
S1 Pd1 Ag4 80.089(13) . 2_666
S2 Pd1 Ag4 98.59(3) . 2_666
Ag2 Pd1 Ag4 110.878(15) . 2_666
Ag7 Pd1 Ag4 108.833(15) 2_666 2_666
Ag5 Pd1 Ag4 56.721(13) 2_666 2_666
Ag1 Pd1 Ag4 58.307(13) . 2_666
Ag3 Pd1 Ag4 153.066(17) . 2_666
Pd3 Pd1 Ag4 54.579(12) 2_666 2_666
Pd2 Pd1 Ag4 53.601(12) 2_666 2_666
S3 Ag3 S12 101.24(5) . .
S3 Ag3 S4 101.43(5) . .
S12 Ag3 S4 102.27(4) . .
S3 Ag3 Pd2 100.90(3) . .
S12 Ag3 Pd2 155.85(3) . .
S4 Ag3 Pd2 82.62(3) . .
S3 Ag3 Pd3 154.19(3) . .
S12 Ag3 Pd3 81.61(3) . .
S4 Ag3 Pd3 102.99(4) . .
Pd2 Ag3 Pd3 74.251(14) . .
S3 Ag3 Pd1 79.36(3) . .
S12 Ag3 Pd1 101.21(3) . .
S4 Ag3 Pd1 155.85(3) . .
Pd2 Ag3 Pd1 73.611(14) . .
Pd3 Ag3 Pd1 74.949(14) . .
S3 Ag3 Ag4 141.95(3) . .
S12 Ag3 Ag4 110.28(3) . .
S4 Ag3 Ag4 52.11(3) . .
Pd2 Ag3 Ag4 54.193(12) . .
Pd3 Ag3 Ag4 54.970(12) . .
Pd1 Ag3 Ag4 113.491(16) . .
S3 Ag3 Ag7 108.24(3) . 2_666
S12 Ag3 Ag7 51.59(3) . 2_666
S4 Ag3 Ag7 143.34(3) . 2_666
Pd2 Ag3 Ag7 111.588(15) . 2_666
Pd3 Ag3 Ag7 53.556(12) . 2_666
Pd1 Ag3 Ag7 54.161(12) . 2_666
Ag4 Ag3 Ag7 107.908(14) . 2_666
S3 Ag3 Ag2 50.92(3) . .
S12 Ag3 Ag2 140.99(3) . .
S4 Ag3 Ag2 109.26(3) . .
Pd2 Ag3 Ag2 53.689(12) . .
Pd3 Ag3 Ag2 112.020(15) . .
Pd1 Ag3 Ag2 52.470(11) . .
Ag4 Ag3 Ag2 107.088(14) . .
Ag7 Ag3 Ag2 106.077(15) 2_666 .
S1 Pd2 S5 177.73(4) . .
S1 Pd2 Ag4 90.571(14) . .
S5 Pd2 Ag4 87.16(3) . .
S1 Pd2 Ag2 89.204(14) . .
S5 Pd2 Ag2 92.51(4) . .
Ag4 Pd2 Ag2 138.412(18) . .
S1 Pd2 Ag5 108.997(16) . .
S5 Pd2 Ag5 69.86(4) . .
Ag4 Pd2 Ag5 61.670(15) . .
Ag2 Pd2 Ag5 154.297(18) . .
S1 Pd2 Ag3 74.265(13) . .
S5 Pd2 Ag3 104.89(4) . .
Ag4 Pd2 Ag3 68.839(14) . .
Ag2 Pd2 Ag3 71.139(14) . .
Ag5 Pd2 Ag3 130.340(17) . .
S1 Pd2 Ag6 109.555(17) . .
S5 Pd2 Ag6 72.60(3) . .
Ag4 Pd2 Ag6 153.82(2) . .
Ag2 Pd2 Ag6 60.963(15) . .
Ag5 Pd2 Ag6 95.098(17) . .
Ag3 Pd2 Ag6 131.677(18) . .
S1 Pd2 Pd3 50.131(10) . 2_666
S5 Pd2 Pd3 132.02(4) . 2_666
Ag4 Pd2 Pd3 137.693(16) . 2_666
Ag2 Pd2 Pd3 66.007(14) . 2_666
Ag5 Pd2 Pd3 111.609(17) . 2_666
Ag3 Pd2 Pd3 107.160(16) . 2_666
Ag6 Pd2 Pd3 59.424(14) . 2_666
S1 Pd2 Pd1 50.106(10) . 2_666
S5 Pd2 Pd1 128.71(4) . 2_666
Ag4 Pd2 Pd1 67.949(13) . 2_666
Ag2 Pd2 Pd1 135.917(17) . 2_666
Ag5 Pd2 Pd1 58.891(14) . 2_666
Ag3 Pd2 Pd1 106.274(15) . 2_666
Ag6 Pd2 Pd1 111.996(17) . 2_666
Pd3 Pd2 Pd1 73.610(14) 2_666 2_666
S1 Pd2 Ag6B 119.8(2) . .
S5 Pd2 Ag6B 62.4(2) . .
Ag4 Pd2 Ag6B 147.5(2) . .
Ag2 Pd2 Ag6B 59.5(2) . .
Ag5 Pd2 Ag6B 95.2(2) . .
Ag3 Pd2 Ag6B 127.2(2) . .
Pd3 Pd2 Ag6B 69.9(2) 2_666 .
Pd1 Pd2 Ag6B 121.5(2) 2_666 .
S1 Pd2 Ag7 80.809(13) . .
S5 Pd2 Ag7 100.01(4) . .
Ag4 Pd2 Ag7 111.880(16) . .
Ag2 Pd2 Ag7 109.112(16) . .
Ag5 Pd2 Ag7 58.472(14) . .
Ag3 Pd2 Ag7 155.074(16) . .
Ag6 Pd2 Ag7 57.732(14) . .
Pd3 Pd2 Ag7 54.406(12) 2_666 .
Pd1 Pd2 Ag7 55.286(12) 2_666 .
Ag6B Pd2 Ag7 66.4(2) . .
S11 Ag4 S4 111.35(5) . .
S11 Ag4 Pd2 161.75(4) . .
S4 Ag4 Pd2 85.32(3) . .
S11 Ag4 Pd3 104.51(4) . .
S4 Ag4 Pd3 105.85(3) . .
Pd2 Ag4 Pd3 76.632(15) . .
S11 Ag4 Ag5 103.27(4) . .
S4 Ag4 Ag5 118.84(3) . .
Pd2 Ag4 Ag5 60.564(14) . .
Pd3 Ag4 Ag5 112.204(17) . .
S11 Ag4 Ag1 55.91(4) . 2_666
S4 Ag4 Ag1 150.55(4) . 2_666
Pd2 Ag4 Ag1 112.619(17) . 2_666
Pd3 Ag4 Ag1 59.446(14) . 2_666
Ag5 Ag4 Ag1 90.582(17) . 2_666
S11 Ag4 Ag3 139.02(4) . .
S4 Ag4 Ag3 53.46(3) . .
Pd2 Ag4 Ag3 56.968(13) . .
Pd3 Ag4 Ag3 56.714(13) . .
Ag5 Ag4 Ag3 117.403(16) . .
Ag1 Ag4 Ag3 115.919(16) 2_666 .
S11 Ag4 Pd1 106.30(4) . 2_666
S4 Ag4 Pd1 141.86(4) . 2_666
Pd2 Ag4 Pd1 58.450(12) . 2_666
Pd3 Ag4 Pd1 57.598(12) . 2_666
Ag5 Ag4 Pd1 55.592(13) . 2_666
Ag1 Ag4 Pd1 55.308(12) 2_666 2_666
Ag3 Ag4 Pd1 93.350(14) . 2_666
S1 Pd3 S13 177.15(4) . .
S1 Pd3 Ag7 88.705(15) . 2_666
S13 Pd3 Ag7 88.45(4) . 2_666
S1 Pd3 Ag4 89.100(14) . .
S13 Pd3 Ag4 92.92(4) . .
Ag7 Pd3 Ag4 137.405(18) 2_666 .
S1 Pd3 Ag1 109.847(16) . 2_666
S13 Pd3 Ag1 72.89(4) . 2_666
Ag7 Pd3 Ag1 154.291(18) 2_666 2_666
Ag4 Pd3 Ag1 62.975(14) . 2_666
S1 Pd3 Ag3 73.866(13) . .
S13 Pd3 Ag3 105.03(3) . .
Ag7 Pd3 Ag3 70.252(14) 2_666 .
Ag4 Pd3 Ag3 68.316(14) . .
Ag1 Pd3 Ag3 130.961(17) 2_666 .
S1 Pd3 Ag6 108.546(17) . 2_666
S13 Pd3 Ag6 70.13(4) . 2_666
Ag7 Pd3 Ag6 61.833(15) 2_666 2_666
Ag4 Pd3 Ag6 155.66(2) . 2_666
Ag1 Pd3 Ag6 94.593(17) 2_666 2_666
Ag3 Pd3 Ag6 131.822(19) . 2_666
S1 Pd3 Pd1 50.395(10) . 2_666
S13 Pd3 Pd1 132.33(4) . 2_666
Ag7 Pd3 Pd1 135.562(17) 2_666 2_666
Ag4 Pd3 Pd1 67.825(14) . 2_666
Ag1 Pd3 Pd1 59.456(14) 2_666 2_666
Ag3 Pd3 Pd1 106.879(15) . 2_666
Ag6 Pd3 Pd1 110.311(17) 2_666 2_666
S1 Pd3 Pd2 49.342(10) . 2_666
S13 Pd3 Pd2 129.27(4) . 2_666
Ag7 Pd3 Pd2 66.447(14) 2_666 2_666
Ag4 Pd3 Pd2 135.666(17) . 2_666
Ag1 Pd3 Pd2 111.913(17) 2_666 2_666
Ag3 Pd3 Pd2 106.294(16) . 2_666
Ag6 Pd3 Pd2 59.204(14) 2_666 2_666
Pd1 Pd3 Pd2 72.627(13) 2_666 2_666
S1 Pd3 Ag2 81.212(13) . 2_666
S13 Pd3 Ag2 99.88(3) . 2_666
Ag7 Pd3 Ag2 110.080(16) 2_666 2_666
Ag4 Pd3 Ag2 111.571(16) . 2_666
Ag1 Pd3 Ag2 58.001(13) 2_666 2_666
Ag3 Pd3 Ag2 155.075(17) . 2_666
Ag6 Pd3 Ag2 57.176(14) 2_666 2_666
Pd1 Pd3 Ag2 54.414(12) 2_666 2_666
Pd2 Pd3 Ag2 55.187(12) 2_666 2_666
S10 Ag5 S9 109.04(7) . .
S10 Ag5 Pd1 127.08(5) . 2_666
S9 Ag5 Pd1 100.71(4) . 2_666
S10 Ag5 Pd2 130.30(6) . .
S9 Ag5 Pd2 116.93(4) . .
Pd1 Ag5 Pd2 61.971(14) 2_666 .
S10 Ag5 Ag4 79.94(5) . .
S9 Ag5 Ag4 168.37(4) . .
Pd1 Ag5 Ag4 67.686(14) 2_666 .
Pd2 Ag5 Ag4 57.766(13) . .
S10 Ag5 Ag7 164.13(6) . .
S9 Ag5 Ag7 55.76(4) . .
Pd1 Ag5 Ag7 58.368(13) 2_666 .
Pd2 Ag5 Ag7 65.467(14) . .
Ag4 Ag5 Ag7 114.535(17) . .
S8 Ag6 S7 120.00(6) . .
S8 Ag6 Pd2 124.25(5) . .
S7 Ag6 Pd2 104.55(4) . .
S8 Ag6 Pd3 118.55(5) . 2_666
S7 Ag6 Pd3 114.29(4) . 2_666
Pd2 Ag6 Pd3 61.371(14) . 2_666
S8 Ag6 Ag2 175.33(5) . .
S7 Ag6 Ag2 55.44(4) . .
Pd2 Ag6 Ag2 58.572(14) . .
Pd3 Ag6 Ag2 65.873(15) 2_666 .
S8 Ag6 Ag7 70.83(4) . .
S7 Ag6 Ag7 169.05(4) . .
Pd2 Ag6 Ag7 65.653(14) . .
Pd3 Ag6 Ag7 57.414(14) 2_666 .
Ag2 Ag6 Ag7 113.693(18) . .
S7 Ag6B S8 130.3(5) . .
S7 Ag6B S5 102.5(4) . .
S8 Ag6B S5 108.9(4) . .
S7 Ag6B Ag2 58.8(3) . .
S8 Ag6B Ag2 159.7(5) . .
S5 Ag6B Ag2 83.2(3) . .
S7 Ag6B Pd2 112.1(4) . .
S8 Ag6B Pd2 117.6(4) . .
S5 Ag6B Pd2 48.52(19) . .
Ag2 Ag6B Pd2 58.1(2) . .
S7 Ag6B Ag7 157.3(5) . .
S8 Ag6B Ag7 62.7(2) . .
S5 Ag6B Ag7 87.2(3) . .
Ag2 Ag6B Ag7 103.0(3) . .
Pd2 Ag6B Ag7 59.6(2) . .
S9 Ag7 S12 110.43(5) . 2_666
S9 Ag7 Pd3 165.70(4) . 2_666
S12 Ag7 Pd3 83.47(3) 2_666 2_666
S9 Ag7 Pd1 101.24(4) . 2_666
S12 Ag7 Pd1 103.72(3) 2_666 2_666
Pd3 Ag7 Pd1 77.813(15) 2_666 2_666
S9 Ag7 Ag6 107.89(4) . .
S12 Ag7 Ag6 117.90(4) 2_666 .
Pd3 Ag7 Ag6 60.754(15) 2_666 .
Pd1 Ag7 Ag6 114.394(18) 2_666 .
S9 Ag7 Ag5 55.50(4) . .
S12 Ag7 Ag5 149.43(4) 2_666 .
Pd3 Ag7 Ag5 113.880(17) 2_666 .
Pd1 Ag7 Ag5 59.296(13) 2_666 .
Ag6 Ag7 Ag5 92.666(18) . .
S9 Ag7 Pd2 107.93(4) . .
S12 Ag7 Pd2 140.42(3) 2_666 .
Pd3 Ag7 Pd2 59.147(13) 2_666 .
Pd1 Ag7 Pd2 58.849(12) 2_666 .
Ag6 Ag7 Pd2 56.615(14) . .
Ag5 Ag7 Pd2 56.061(13) . .
S9 Ag7 Ag3 135.12(4) . 2_666
S12 Ag7 Ag3 51.72(3) 2_666 2_666
Pd3 Ag7 Ag3 56.192(12) 2_666 2_666
Pd1 Ag7 Ag3 56.752(12) 2_666 2_666
Ag6 Ag7 Ag3 116.754(18) . 2_666
Ag5 Ag7 Ag3 115.876(16) . 2_666
Pd2 Ag7 Ag3 93.338(14) . 2_666
S9 Ag7 Ag6B 101.9(2) . .
S12 Ag7 Ag6B 124.6(2) 2_666 .
Pd3 Ag7 Ag6B 66.1(2) 2_666 .
Pd1 Ag7 Ag6B 112.79(19) 2_666 .
Ag5 Ag7 Ag6B 86.0(2) . .
Pd2 Ag7 Ag6B 54.07(19) . .
Ag3 Ag7 Ag6B 122.3(2) 2_666 .
O1 C1 C2 109.3(5) . .
C1 C2 C3 113.2(7) . .
O2 C4 C5 109.8(6) . .
C6 C5 C4 113.0(6) . .
O3 C7 C8 112.2(8) . .
C7 C8 C9 111.3(16) . .
O3 C7B C8B 123(6) . .
C7B C8B C9B 119(3) . .
O4 C10 C11 107.5(5) . .
C12 C11 C10 111.0(6) . .
O5 C13 C14 108.6(7) . .
C15 C14 C13 112.7(8) . .
O6 C16 C17 107.0(6) . .
C18 C17 C16 111.4(9) . .
O7 C19 C20 109.3(6) . .
C21 C20 C19 112.5(7) . .
O8 C22 C23 112.2(8) . .
C24 C23 C22 128.3(12) . .
O9 C25 C26 126.8(11) . .
C27 C26 C25 95.0(7) . .
O9 C25B C26B 116(2) . .
C27B C26B C25B 95.2(13) . .
O10 C28 C29 119.3(14) . .
C30 C29 C28 93.2(15) . .
O10 C28B C29B 86.3(14) . .
C30B C29B C28B 94(2) . .
O11 C31 C32 106.8(10) . .
C33 C32 C31 120(2) . .
O11 C31B C32B 107.9(19) . .
C33B C32B C31B 137(3) . .
O12 C34 C35 108.8(5) . .
C34 C35 C36 112.2(5) . .
C1 O1 P1 120.5(4) . .
C4 O2 P1 121.5(4) . .
C7B O3 P2 148.1(11) . .
C7 O3 P2 126.8(5) . .
C10 O4 P2 120.1(3) . .
C13 O5 P3 121.2(4) . .
C16 O6 P3 121.8(4) . .
C19 O7 P4 119.8(4) . .
C22 O8 P4 121.4(5) . .
C25 O9 P5 125.9(7) . .
C25B O9 P5 133.6(10) . .
C28 O10 P5 140.5(10) . .
C28B O10 P5 124.9(11) . .
C31 O11 P6 125.7(5) . .
C31B O11 P6 124.6(9) . .
C34 O12 P6 121.0(3) . .
O1 P1 O2 101.2(2) . .
O1 P1 S3 108.30(17) . .
O2 P1 S3 111.93(18) . .
O1 P1 S2 110.28(18) . .
O2 P1 S2 104.53(17) . .
S3 P1 S2 119.12(9) . .
O3 P2 O4 100.7(2) . .
O3 P2 S4 106.3(2) . .
O4 P2 S4 110.11(17) . .
O3 P2 S5 112.2(2) . .
O4 P2 S5 107.48(17) . .
S4 P2 S5 118.63(8) . .
O6 P3 O5 105.9(2) . .
O6 P3 S6 113.97(17) . .
O5 P3 S6 103.99(18) . .
O6 P3 S7 104.17(17) . .
O5 P3 S7 108.90(18) . .
S6 P3 S7 119.23(9) . .
O7 P4 O8 106.3(2) . .
O7 P4 S8 113.5(2) . .
O8 P4 S8 103.2(2) . .
O7 P4 S9 105.20(19) . .
O8 P4 S9 110.2(2) . .
S8 P4 S9 117.94(10) . .
O10 P5 O9 103.7(4) . .
O10 P5 S10 111.9(3) . .
O9 P5 S10 109.9(3) . .
O10 P5 S11 105.3(3) . .
O9 P5 S11 105.8(3) . .
S10 P5 S11 119.00(11) . .
O12 P6 O11 103.2(2) . .
O12 P6 S12 105.77(15) . .
O11 P6 S12 110.74(19) . .
O12 P6 S13 111.46(16) . .
O11 P6 S13 105.40(18) . .
S12 P6 S13 119.17(8) . .
Pd2 S1 Pd2 179.999(11) 2_666 .
Pd2 S1 Pd3 80.528(13) 2_666 .
Pd2 S1 Pd3 99.472(13) . .
Pd2 S1 Pd3 99.473(13) 2_666 2_666
Pd2 S1 Pd3 80.527(13) . 2_666
Pd3 S1 Pd3 179.999(18) . 2_666
Pd2 S1 Pd1 80.623(13) 2_666 .
Pd2 S1 Pd1 99.376(13) . .
Pd3 S1 Pd1 100.738(14) . .
Pd3 S1 Pd1 79.262(13) 2_666 .
Pd2 S1 Pd1 99.376(13) 2_666 2_666
Pd2 S1 Pd1 80.625(13) . 2_666
Pd3 S1 Pd1 79.261(13) . 2_666
Pd3 S1 Pd1 100.739(13) 2_666 2_666
Pd1 S1 Pd1 180.0 . 2_666
P1 S2 Pd1 99.31(7) . .
P1 S2 Ag1 120.21(7) . .
Pd1 S2 Ag1 64.98(3) . .
P1 S3 Ag3 107.46(6) . .
P1 S3 Ag2 97.89(6) . .
Ag3 S3 Ag2 78.40(4) . .
P2 S4 Ag4 100.04(7) . .
P2 S4 Ag3 100.26(7) . .
Ag4 S4 Ag3 74.43(4) . .
P2 S5 Pd2 101.23(7) . .
P2 S5 Ag6B 134.6(3) . .
Pd2 S5 Ag6B 69.1(2) . .
P3 S6 Ag1 110.99(7) . .
P3 S7 Ag6B 112.2(3) . .
P3 S7 Ag2 99.80(7) . .
Ag6B S7 Ag2 72.2(3) . .
P3 S7 Ag6 102.66(7) . .
Ag2 S7 Ag6 67.72(3) . .
P4 S8 Ag6 110.60(8) . .
P4 S8 Ag6B 106.9(3) . .
P4 S9 Ag5 101.25(7) . .
P4 S9 Ag7 90.03(8) . .
Ag5 S9 Ag7 68.74(4) . .
P5 S10 Ag5 113.13(9) . .
P5 S11 Ag4 98.66(8) . .
P5 S11 Ag1 104.24(8) . 2_666
Ag4 S11 Ag1 69.88(4) . 2_666
P6 S12 Ag7 100.54(7) . 2_666
P6 S12 Ag3 101.44(7) . .
Ag7 S12 Ag3 76.69(4) 2_666 .
P6 S13 Pd3 100.15(7) . .

loop_
_geom_bond_atom_site_label_1
_geom_bond_atom_site_label_2
_geom_bond_distance
_geom_bond_site_symmetry_2
Ag1 S6 2.5107(14) .
Ag1 S11 2.6132(16) 2_666
Ag1 Pd1 2.8630(5) .
Ag1 Pd3 2.8641(6) 2_666
Ag1 S2 2.8888(14) .
Ag1 Ag2 2.9145(6) .
Ag1 Ag4 2.9627(6) 2_666
Ag2 S7 2.5640(14) .
Ag2 S3 2.6163(14) .
Ag2 Pd1 2.7672(5) .
Ag2 Pd2 2.8115(5) .
Ag2 Ag6B 2.854(12) .
Ag2 Ag6 2.8808(6) .
Ag2 Pd3 3.1285(5) 2_666
Ag2 Ag3 3.3017(5) .
Pd1 S1 2.2810(4) .
Pd1 S2 2.3817(14) .
Pd1 Ag7 2.8174(5) 2_666
Pd1 Ag5 2.8452(6) 2_666
Pd1 Ag3 2.9065(5) .
Pd1 Pd3 2.9088(5) 2_666
Pd1 Pd2 2.9333(5) 2_666
Pd1 Ag4 3.1903(5) 2_666
Ag3 S3 2.6076(13) .
Ag3 S12 2.6187(13) .
Ag3 S4 2.6572(14) .
Ag3 Pd2 2.8641(5) .
Ag3 Pd3 2.8660(5) .
Ag3 Ag4 3.1859(6) .
Ag3 Ag7 3.2464(5) 2_666
Pd2 S1 2.2529(4) .
Pd2 S5 2.3558(13) .
Pd2 Ag4 2.7706(5) .
Pd2 Ag5 2.8526(6) .
Pd2 Ag6 2.8668(6) .
Pd2 Pd3 2.9293(5) 2_666
Pd2 Ag6B 2.937(11) .
Pd2 Ag7 3.1279(5) .
Ag4 S11 2.5594(15) .
Ag4 S4 2.6101(15) .
Ag4 Pd3 2.8075(5) .
Ag4 Ag5 2.8831(6) .
Pd3 S1 2.2793(4) .
Pd3 S13 2.3730(13) .
Pd3 Ag7 2.7747(6) 2_666
Pd3 Ag6 2.8733(6) 2_666
Ag5 S10 2.4809(17) .
Ag5 S9 2.5916(15) .
Ag5 Ag7 2.9308(6) .
Ag6 S8 2.4822(17) .
Ag6 S7 2.6063(16) .
Ag6 Ag7 2.9030(6) .
Ag6B S7 2.265(12) .
Ag6B S8 2.590(12) .
Ag6B S5 2.787(12) .
Ag6B Ag7 3.324(11) .
Ag7 S9 2.5999(16) .
Ag7 S12 2.6140(14) 2_666
C1 O1 1.460(7) .
C1 C2 1.478(9) .
C2 C3 1.493(11) .
C4 O2 1.417(8) .
C4 C5 1.516(7) .
C5 C6 1.490(7) .
C7 O3 1.326(8) .
C7 C8 1.51(2) .
C8 C9 1.511(12) .
C7B O3 1.274(16) .
C7B C8B 1.51(3) .
C8B C9B 1.51(2) .
C10 O4 1.429(7) .
C10 C11 1.526(8) .
C11 C12 1.512(9) .
C13 O5 1.432(8) .
C13 C14 1.514(11) .
C14 C15 1.457(14) .
C16 O6 1.436(7) .
C16 C17 1.513(10) .
C17 C18 1.495(13) .
C19 O7 1.468(7) .
C19 C20 1.490(10) .
C20 C21 1.437(12) .
C22 O8 1.439(9) .
C22 C23 1.491(8) .
C23 C24 1.433(9) .
C25 O9 1.350(14) .
C25 C26 1.568(9) .
C26 C27 1.534(10) .
C25B O9 1.387(17) .
C25B C26B 1.58(2) .
C26B C27B 1.53(2) .
C28 O10 1.269(14) .
C28 C29 1.592(9) .
C29 C30 1.528(9) .
C28B O10 1.320(17) .
C28B C29B 1.64(2) .
C29B C30B 1.46(2) .
C31 O11 1.363(10) .
C31 C32 1.567(16) .
C32 C33 1.16(2) .
C31B O11 1.395(16) .
C31B C32B 1.55(2) .
C32B C33B 1.18(3) .
C34 O12 1.458(7) .
C34 C35 1.488(8) .
C35 C36 1.508(9) .
O1 P1 1.569(4) .
O2 P1 1.608(4) .
O3 P2 1.559(4) .
O4 P2 1.583(4) .
O5 P3 1.588(4) .
O6 P3 1.575(4) .
O7 P4 1.573(4) .
O8 P4 1.585(4) .
O9 P5 1.570(5) .
O10 P5 1.552(5) .
O11 P6 1.585(4) .
O12 P6 1.582(4) .
P1 S3 1.997(2) .
P1 S2 2.0007(19) .
P2 S4 1.991(2) .
P2 S5 2.012(2) .
P3 S6 1.969(2) .
P3 S7 2.004(2) .
P4 S8 1.981(3) .
P4 S9 1.998(2) .
P5 S10 1.957(3) .
P5 S11 1.997(2) .
P6 S12 1.992(2) .
P6 S13 1.9976(19) .
